data_7050209
loop_
_publ_author_name
'Baker, Robert J.'
'Jones, Cameron'
'Kloth, Marc'
'Mills, David P.'

_publ_section_title
;
 The reactivity of gallium(i) and indium(i) halides towards
 bipyridines, terpyridines, imino-substituted pyridines and
 bis(imino)acenaphthenes
;
_journal_issue 2
_journal_name_full 'New Journal of Chemistry'
_journal_page_first 207
_journal_paper_doi 10.1039/b310592j
_journal_volume 28
_journal_year 2004
_chemical_formula_sum 'C36 H44 Ga2 I4 N4'
_chemical_formula_weight 1179.79
_chemical_name_systematic
;
?
;
_space_group_IT_number 15
_symmetry_cell_setting monoclinic
_symmetry_space_group_name_Hall '-C 2yc'
_symmetry_space_group_name_H-M 'C 1 2/c 1'
_atom_sites_solution_hydrogens geom
_atom_sites_solution_primary direct
_atom_sites_solution_secondary difmap
_audit_creation_method SHELXL-97
_cell_angle_alpha 90.00
_cell_angle_beta 124.81(3)
_cell_angle_gamma 90.00
_cell_formula_units_Z 4
_cell_length_a 22.813(5)
_cell_length_b 14.364(3)
_cell_length_c 17.672(4)
_cell_measurement_temperature 150(2)
_cell_volume 4755(2)
_computing_structure_refinement 'SHELXL-97 (Sheldrick, 1997)'
_computing_structure_solution 'SHELXS-97 (Sheldrick, 1990)'
_diffrn_ambient_temperature 150(2)
_diffrn_measured_fraction_theta_full 0.990
_diffrn_measured_fraction_theta_max 0.990
_diffrn_measurement_device_type 'Nonius Kappa CCD'
_diffrn_radiation_monochromator graphite
_diffrn_radiation_source 'fine-focus sealed tube'
_diffrn_radiation_type MoK\a
_diffrn_radiation_wavelength 0.71073
_diffrn_reflns_av_R_equivalents 0.0587
_diffrn_reflns_av_sigmaI/netI 0.0465
_diffrn_reflns_limit_h_max 29
_diffrn_reflns_limit_h_min -29
_diffrn_reflns_limit_k_max 18
_diffrn_reflns_limit_k_min -18
_diffrn_reflns_limit_l_max 22
_diffrn_reflns_limit_l_min -22
_diffrn_reflns_number 21124
_diffrn_reflns_theta_full 27.48
_diffrn_reflns_theta_max 27.48
_diffrn_reflns_theta_min 3.07
_exptl_absorpt_coefficient_mu 3.756
_exptl_absorpt_correction_T_max 0.833
_exptl_absorpt_correction_T_min 0.673
_exptl_absorpt_correction_type multi-scan
_exptl_absorpt_process_details 'Sortav (Blessing)'
_exptl_crystal_colour yellow/green
_exptl_crystal_density_diffrn 1.648
_exptl_crystal_density_method 'not measured'
_exptl_crystal_description block
_exptl_crystal_F_000 2248
_exptl_crystal_size_max 0.15
_exptl_crystal_size_mid 0.10
_exptl_crystal_size_min 0.10
_refine_diff_density_max 0.645
_refine_diff_density_min -0.983
_refine_diff_density_rms 0.130
_refine_ls_extinction_coef 0.00033(4)
_refine_ls_extinction_expression Fc^*^=kFc[1+0.001xFc^2^\l^3^/sin(2\q)]^-1/4^
_refine_ls_extinction_method SHELXL
_refine_ls_goodness_of_fit_ref 1.046
_refine_ls_hydrogen_treatment mixed
_refine_ls_matrix_type full
_refine_ls_number_parameters 213
_refine_ls_number_reflns 5406
_refine_ls_number_restraints 0
_refine_ls_restrained_S_all 1.046
_refine_ls_R_factor_all 0.0445
_refine_ls_R_factor_gt 0.0325
_refine_ls_shift/su_max 0.001
_refine_ls_shift/su_mean 0.000
_refine_ls_structure_factor_coef Fsqd
_refine_ls_weighting_details 'calc w=1/[\s^2^(Fo^2^)+(0.0255P)^2^+8.3762P] where P=(Fo^2^+2Fc^2^)/3'
_refine_ls_weighting_scheme calc
_refine_ls_wR_factor_gt 0.0696
_refine_ls_wR_factor_ref 0.0736
_reflns_number_gt 4503
_reflns_number_total 5406
_reflns_threshold_expression >2sigma(I)
_cod_data_source_file b310592j.txt
_cod_data_source_block compound_5
_cod_original_cell_volume 4754.6(17)
_cod_original_sg_symbol_H-M C2/c
_cod_database_code 7050209

loop_
_symmetry_equiv_pos_as_xyz
'x, y, z'
'-x, y, -z+1/2'
'x+1/2, y+1/2, z'
'-x+1/2, y+1/2, -z+1/2'
'-x, -y, -z'
'x, -y, z-1/2'
'-x+1/2, -y+1/2, -z'
'x+1/2, -y+1/2, z-1/2'

loop_
_atom_site_label
_atom_site_type_symbol
_atom_site_fract_x
_atom_site_fract_y
_atom_site_fract_z
_atom_site_U_iso_or_equiv
_atom_site_adp_type
_atom_site_occupancy
_atom_site_symmetry_multiplicity
_atom_site_calc_flag
_atom_site_refinement_flags
_atom_site_disorder_assembly
_atom_site_disorder_group
I1 I 0.215955(11) 0.476374(18) 0.460831(16) 0.03822(9) Uani 1 1 d . . .
I2 I 0.284822(13) 0.306409(19) 0.680328(17) 0.04165(10) Uani 1 1 d . . .
Ga1 Ga 0.325362(16) 0.42508(2) 0.61198(2) 0.02074(10) Uani 1 1 d . . .
N1 N 0.39626(13) 0.35446(18) 0.60479(17) 0.0201(5) Uani 1 1 d . . .
N2 N 0.39868(12) 0.51090(18) 0.68267(17) 0.0177(5) Uani 1 1 d . . .
C1 C 0.38648(18) 0.2708(2) 0.5646(2) 0.0302(8) Uani 1 1 d . . .
H1 H 0.3418 0.2428 0.5343 0.036 Uiso 1 1 calc R . .
C2 C 0.4405(2) 0.2259(3) 0.5673(2) 0.0351(8) Uani 1 1 d . . .
H2 H 0.4331 0.1682 0.5393 0.042 Uiso 1 1 calc R . .
C3 C 0.50685(19) 0.2692(2) 0.6132(2) 0.0318(8) Uani 1 1 d . . .
H3 H 0.5448 0.2399 0.6169 0.038 Uiso 1 1 calc R . .
C4 C 0.51662(16) 0.3553(2) 0.6532(2) 0.0236(7) Uani 1 1 d . . .
H4 H 0.5606 0.3851 0.6824 0.028 Uiso 1 1 calc R . .
C5 C 0.46014(15) 0.3969(2) 0.64932(19) 0.0172(6) Uani 1 1 d . . .
C6 C 0.46685(14) 0.4889(2) 0.69688(18) 0.0144(6) Uani 1 1 d . . .
H6 H 0.4760 0.5375 0.6659 0.017 Uiso 1 1 calc R . .
C7 C 0.38418(14) 0.6051(2) 0.6949(2) 0.0193(6) Uani 1 1 d . . .
C8 C 0.36429(15) 0.6226(2) 0.7559(2) 0.0238(7) Uani 1 1 d . . .
C9 C 0.35190(18) 0.7143(3) 0.7698(2) 0.0336(8) Uani 1 1 d . . .
H9 H 0.3392 0.7261 0.8104 0.040 Uiso 1 1 calc R . .
C10 C 0.35816(19) 0.7871(3) 0.7247(3) 0.0376(9) Uani 1 1 d . . .
H10 H 0.3519 0.8480 0.7366 0.045 Uiso 1 1 calc R . .
C11 C 0.37381(18) 0.7692(3) 0.6613(2) 0.0338(8) Uani 1 1 d . . .
H11 H 0.3772 0.8189 0.6303 0.041 Uiso 1 1 calc R . .
C12 C 0.38463(16) 0.6794(2) 0.6422(2) 0.0232(7) Uani 1 1 d . . .
C13 C 0.35287(19) 0.5459(3) 0.8052(2) 0.0336(8) Uani 1 1 d . . .
H13 H 0.3623 0.4867 0.7866 0.040 Uiso 1 1 calc R . .
C14 C 0.4044(3) 0.5523(4) 0.9103(3) 0.0607(13) Uani 1 1 d . . .
H14A H 0.4527 0.5507 0.9277 0.091 Uiso 1 1 calc R . .
H14B H 0.3964 0.5008 0.9379 0.091 Uiso 1 1 calc R . .
H14C H 0.3964 0.6096 0.9311 0.091 Uiso 1 1 calc R . .
C15 C 0.2748(2) 0.5434(3) 0.7749(4) 0.0623(14) Uani 1 1 d . . .
H15A H 0.2642 0.5994 0.7946 0.093 Uiso 1 1 calc R . .
H15B H 0.2679 0.4905 0.8022 0.093 Uiso 1 1 calc R . .
H15C H 0.2436 0.5386 0.7090 0.093 Uiso 1 1 calc R . .
C16 C 0.39100(16) 0.6663(2) 0.5620(2) 0.0261(7) Uani 1 1 d . . .
H16 H 0.3947 0.5995 0.5545 0.031 Uiso 1 1 calc R . .
C17 C 0.32449(19) 0.7033(3) 0.4718(2) 0.0371(9) Uani 1 1 d . . .
H17A H 0.2826 0.6745 0.4617 0.056 Uiso 1 1 calc R . .
H17B H 0.3279 0.6888 0.4214 0.056 Uiso 1 1 calc R . .
H17C H 0.3215 0.7695 0.4760 0.056 Uiso 1 1 calc R . .
C18 C 0.45771(19) 0.7133(3) 0.5797(3) 0.0407(9) Uani 1 1 d . . .
H18A H 0.4529 0.7796 0.5803 0.061 Uiso 1 1 calc R . .
H18B H 0.4635 0.6966 0.5317 0.061 Uiso 1 1 calc R . .
H18C H 0.4987 0.6932 0.6381 0.061 Uiso 1 1 calc R . .

loop_
_atom_site_aniso_label
_atom_site_aniso_U_11
_atom_site_aniso_U_22
_atom_site_aniso_U_33
_atom_site_aniso_U_23
_atom_site_aniso_U_13
_atom_site_aniso_U_12
I1 0.02196(13) 0.04023(17) 0.03355(14) 0.00295(10) 0.00468(10) -0.00117(9)
I2 0.04038(16) 0.05172(19) 0.03478(15) -0.00413(11) 0.02259(12) -0.02584(11)
Ga1 0.01710(17) 0.0244(2) 0.02091(18) -0.00365(14) 0.01097(14) -0.00490(13)
N1 0.0233(13) 0.0174(14) 0.0189(12) -0.0026(10) 0.0117(11) -0.0033(10)
N2 0.0131(12) 0.0213(14) 0.0202(12) -0.0031(10) 0.0103(10) -0.0006(10)
C1 0.0298(18) 0.0249(19) 0.0315(18) -0.0079(14) 0.0150(15) -0.0065(14)
C2 0.046(2) 0.023(2) 0.0326(19) -0.0096(15) 0.0206(17) 0.0009(16)
C3 0.041(2) 0.027(2) 0.0307(18) -0.0010(15) 0.0222(16) 0.0091(15)
C4 0.0256(16) 0.0243(18) 0.0220(16) -0.0013(13) 0.0142(13) 0.0011(13)
C5 0.0209(15) 0.0152(16) 0.0156(14) 0.0003(11) 0.0104(12) -0.0011(11)
C6 0.0146(14) 0.0153(15) 0.0139(14) 0.0002(11) 0.0085(12) -0.0006(11)
C7 0.0131(14) 0.0218(17) 0.0176(14) -0.0040(12) 0.0056(12) 0.0008(11)
C8 0.0190(15) 0.0297(19) 0.0226(16) -0.0041(13) 0.0119(13) 0.0039(13)
C9 0.0276(18) 0.041(2) 0.0320(19) -0.0090(16) 0.0172(15) 0.0080(15)
C10 0.038(2) 0.027(2) 0.040(2) -0.0080(16) 0.0178(17) 0.0122(15)
C11 0.0341(19) 0.026(2) 0.0338(19) 0.0036(15) 0.0148(16) 0.0071(15)
C12 0.0194(15) 0.0210(17) 0.0233(16) 0.0020(13) 0.0086(13) 0.0033(12)
C13 0.038(2) 0.041(2) 0.0347(19) -0.0061(16) 0.0286(17) -0.0012(16)
C14 0.093(4) 0.058(3) 0.033(2) -0.002(2) 0.037(2) -0.011(3)
C15 0.056(3) 0.056(3) 0.106(4) -0.001(3) 0.065(3) 0.003(2)
C16 0.0271(17) 0.0244(18) 0.0255(17) 0.0074(14) 0.0142(14) 0.0056(13)
C17 0.0328(19) 0.041(2) 0.0270(18) 0.0097(16) 0.0109(16) 0.0057(16)
C18 0.032(2) 0.048(3) 0.042(2) 0.0147(18) 0.0213(17) 0.0061(17)

loop_
_atom_type_symbol
_atom_type_description
_atom_type_scat_dispersion_real
_atom_type_scat_dispersion_imag
_atom_type_scat_source
C C 0.0033 0.0016 'International Tables Vol C Tables 4.2.6.8 and 6.1.1.4'
H H 0.0000 0.0000 'International Tables Vol C Tables 4.2.6.8 and 6.1.1.4'
N N 0.0061 0.0033 'International Tables Vol C Tables 4.2.6.8 and 6.1.1.4'
Ga Ga 0.2307 1.6083 'International Tables Vol C Tables 4.2.6.8 and 6.1.1.4'
I I -0.4742 1.8119 'International Tables Vol C Tables 4.2.6.8 and 6.1.1.4'

loop_
_geom_angle_atom_site_label_1
_geom_angle_atom_site_label_2
_geom_angle_atom_site_label_3
_geom_angle
_geom_angle_site_symmetry_1
_geom_angle_site_symmetry_3
_geom_angle_publ_flag
N2 Ga1 N1 85.90(10) . . ?
N2 Ga1 I1 118.99(8) . . ?
N1 Ga1 I1 115.85(7) . . ?
N2 Ga1 I2 123.56(8) . . ?
N1 Ga1 I2 102.66(8) . . ?
I1 Ga1 I2 106.94(2) . . ?
C5 N1 C1 120.7(3) . . ?
C5 N1 Ga1 112.6(2) . . ?
C1 N1 Ga1 126.6(2) . . ?
C7 N2 C6 119.4(2) . . ?
C7 N2 Ga1 121.75(18) . . ?
C6 N2 Ga1 115.52(18) . . ?
N1 C1 C2 121.8(3) . . ?
C1 C2 C3 118.0(3) . . ?
C4 C3 C2 120.2(3) . . ?
C3 C4 C5 119.2(3) . . ?
N1 C5 C4 120.0(3) . . ?
N1 C5 C6 116.7(2) . . ?
C4 C5 C6 123.2(3) . . ?
N2 C6 C5 109.3(2) . . ?
N2 C6 C6 113.6(3) . 2_656 ?
C5 C6 C6 112.08(16) . 2_656 ?
C8 C7 C12 119.5(3) . . ?
C8 C7 N2 118.9(3) . . ?
C12 C7 N2 121.4(3) . . ?
C9 C8 C7 119.2(3) . . ?
C9 C8 C13 117.7(3) . . ?
C7 C8 C13 123.1(3) . . ?
C10 C9 C8 121.2(3) . . ?
C9 C10 C11 119.4(3) . . ?
C10 C11 C12 122.2(4) . . ?
C11 C12 C7 118.0(3) . . ?
C11 C12 C16 117.8(3) . . ?
C7 C12 C16 124.1(3) . . ?
C8 C13 C14 112.9(3) . . ?
C8 C13 C15 111.2(3) . . ?
C14 C13 C15 110.9(4) . . ?
C12 C16 C18 111.8(3) . . ?
C12 C16 C17 111.2(3) . . ?
C18 C16 C17 109.8(3) . . ?

loop_
_geom_bond_atom_site_label_1
_geom_bond_atom_site_label_2
_geom_bond_distance
_geom_bond_site_symmetry_2
_geom_bond_publ_flag
I1 Ga1 2.5092(13) . ?
I2 Ga1 2.5485(5) . ?
Ga1 N2 1.869(2) . ?
Ga1 N1 1.974(3) . ?
N1 C5 1.343(4) . ?
N1 C1 1.348(4) . ?
N2 C7 1.438(4) . ?
N2 C6 1.462(3) . ?
C1 C2 1.367(5) . ?
C2 C3 1.391(5) . ?
C3 C4 1.378(5) . ?
C4 C5 1.386(4) . ?
C5 C6 1.526(4) . ?
C6 C6 1.603(5) 2_656 ?
C7 C8 1.411(4) . ?
C7 C12 1.419(4) . ?
C8 C9 1.398(5) . ?
C8 C13 1.515(5) . ?
C9 C10 1.371(6) . ?
C10 C11 1.379(5) . ?
C11 C12 1.391(5) . ?
C12 C16 1.517(4) . ?
C13 C14 1.532(5) . ?
C13 C15 1.540(5) . ?
C16 C18 1.525(5) . ?
C16 C17 1.537(4) . ?
